data_2012565
loop_
_publ_author_name
'Zhu, Miaoli'
'Lu, Liping'
'Jin, Xianglin'
'Yang, Pin'

_publ_section_title
;
 Trichloro(1,1-dimethylbiguanidium-\k<i>N</i>^3^)zinc(II)
;
_journal_issue 3
_journal_name_full 'Acta Crystallographica Section C'
_journal_page_first m158
_journal_page_last m159
_journal_paper_doi 10.1107/S0108270102000549
_journal_volume 58
_journal_year 2002
_chemical_formula_iupac '[Zn (C4 H12 N5) Cl3]'
_chemical_formula_moiety 'C4 H12 Cl3 N5 Zn'
_chemical_formula_sum 'C4 H12 Cl3 N5 Zn'
_chemical_formula_weight 301.91
_chemical_name_common 'Trichloro(N, N-dimethylbiguanidium)zinc(II)'
_chemical_name_systematic
;
Trichloro(1,1-dimethylbiguanidium-\kN^3^)zinc(II)
;
_space_group_IT_number 14
_symmetry_cell_setting monoclinic
_symmetry_space_group_name_Hall '-P 2ybc'
_symmetry_space_group_name_H-M 'P 1 21/c 1'
_atom_sites_solution_hydrogens geom
_atom_sites_solution_primary direct
_audit_creation_method SHELXL97
_cell_angle_alpha 90
_cell_angle_beta 113.237(3)
_cell_angle_gamma 90
_cell_formula_units_Z 4
_cell_length_a 12.5040(7)
_cell_length_b 7.5170(5)
_cell_length_c 13.0894(5)
_cell_measurement_reflns_used 10407
_cell_measurement_temperature 173(2)
_cell_measurement_theta_max 27.48
_cell_measurement_theta_min 3.14
_cell_volume 1130.50(11)
_computing_cell_refinement 'Please provide missing details'
_computing_data_collection 'Please provide missing details'
_computing_data_reduction 'Please provide missing details'
_computing_molecular_graphics 'Please provide missing details'
_computing_publication_material 'Please provide missing details'
_computing_structure_refinement 'SHELXL97 (Sheldrick, 1997)'
_computing_structure_solution 'SHELXS97 (Sheldrick, 1997)'
_diffrn_ambient_temperature 173(2)
_diffrn_detector_area_resol_mean '100 \\times 100 microns'
_diffrn_measured_fraction_theta_full .923
_diffrn_measured_fraction_theta_max .923
_diffrn_measurement_device_type 'Rigaku R-AXIS RAPID image-plate'
_diffrn_measurement_method oscillation
_diffrn_radiation_monochromator graphite
_diffrn_radiation_source 'fine-focus sealed tube'
_diffrn_radiation_type MoK\a
_diffrn_radiation_wavelength .71073
_diffrn_reflns_av_R_equivalents .029
_diffrn_reflns_av_sigmaI/netI .033
_diffrn_reflns_limit_h_max 16
_diffrn_reflns_limit_h_min -16
_diffrn_reflns_limit_k_max 9
_diffrn_reflns_limit_k_min -9
_diffrn_reflns_limit_l_max 15
_diffrn_reflns_limit_l_min -16
_diffrn_reflns_number 10407
_diffrn_reflns_theta_full 27.48
_diffrn_reflns_theta_max 27.48
_diffrn_reflns_theta_min 3.14
_diffrn_standards_decay_% +/-1
_diffrn_standards_interval_time 60
_exptl_absorpt_coefficient_mu 2.847
_exptl_absorpt_correction_T_max .566
_exptl_absorpt_correction_T_min .402
_exptl_absorpt_correction_type empirical
_exptl_absorpt_process_details '(ABSCOR; Higashi, 1995)'
_exptl_crystal_colour colourless
_exptl_crystal_density_diffrn 1.774
_exptl_crystal_density_meas ?
_exptl_crystal_density_method 'not measured'
_exptl_crystal_description block
_exptl_crystal_F_000 608
_exptl_crystal_size_max .4
_exptl_crystal_size_mid .3
_exptl_crystal_size_min .2
_refine_diff_density_max .36
_refine_diff_density_min -.56
_refine_ls_extinction_method none
_refine_ls_goodness_of_fit_ref .943
_refine_ls_hydrogen_treatment constr
_refine_ls_matrix_type full
_refine_ls_number_parameters 138
_refine_ls_number_reflns 2574
_refine_ls_number_restraints 0
_refine_ls_restrained_S_all .943
_refine_ls_R_factor_all .031
_refine_ls_R_factor_gt .022
_refine_ls_shift/su_max .001
_refine_ls_shift/su_mean .000
_refine_ls_structure_factor_coef Fsqd
_refine_ls_weighting_details 'w = 1/[\s^2^(Fo^2^)+(0.0243P)^2^] where P=(Fo^2^+2Fc^2^)/3'
_refine_ls_weighting_scheme calc
_refine_ls_wR_factor_gt .046
_refine_ls_wR_factor_ref .048
_reflns_number_gt 2107
_reflns_number_total 2574
_reflns_threshold_expression I>2\s(I)
_cod_data_source_file de1178.cif
_cod_data_source_block I
_cod_depositor_comments
;
The following automatic conversions were performed:
'_symmetry_cell_setting' value 'Monoclinic' changed to 'monoclinic'
according to '/home/saulius/struct/CIF-dictionaries/cif_core.dic'
dictionary named 'cif_core.dic' version 2.4.1 from 2010-06-29.

Automatic conversion script
Id: cif_fix_enum 1527 2010-12-29 10:47:43Z saulius 

The following automatic conversions were performed:

'_symmetry_cell_setting' value 'Monoclinic' changed to 'monoclinic'
according to /home/saulius/struct/CIF-dictionaries/cif_core.dic
dictionary named 'cif_core.dic' version 2.4.1 from 2010-06-29.

Automatic conversion script
Id: cif_fix_values 1715 2011-07-08 13:25:40Z adriana 

The following automatic conversions were performed:

'_exptl_crystal_density_meas' value 'not measured' was changed to '?'
- the value is perceived as not measured.

Automatic conversion script
Id: cif_fix_values 3008 2015-01-20 13:52:24Z robertas 

The following automatic conversions were performed:

'_refine_ls_weighting_scheme' value 'calc w =
1/[\s^2^(Fo^2^)+(0.0243P)^2^] where P=(Fo^2^+2Fc^2^)/3' was changed
to 'calc'. New tag '_refine_ls_weighting_details' was created. The
value of the new tag was set to 'w = 1/[\s^2^(Fo^2^)+(0.0243P)^2^]
where P=(Fo^2^+2Fc^2^)/3'.

Automatic conversion script
Id: cif_fix_values 3143 2015-03-26 13:38:13Z robertas 
;
_cod_original_cell_volume 1130.50(10)
_cod_original_sg_symbol_H-M 'P 21/c'
_cod_database_code 2012565
_cod_database_fobs_code 2012565

loop_
_symmetry_equiv_pos_as_xyz
'x, y, z'
'-x, y+1/2, -z+1/2'
'-x, -y, -z'
'x, -y-1/2, z-1/2'

loop_
_atom_site_label
_atom_site_fract_x
_atom_site_fract_y
_atom_site_fract_z
_atom_site_U_iso_or_equiv
_atom_site_adp_type
_atom_site_calc_flag
_atom_site_refinement_flags
_atom_site_occupancy
_atom_site_disorder_assembly
_atom_site_disorder_group
_atom_site_type_symbol
Zn1 .282952(17) .13965(3) .297150(16) .01607(6) Uani d . 1 . . Zn
Cl2 .13650(4) .15467(6) .12736(3) .02258(11) Uani d . 1 . . Cl
Cl3 .46377(4) .10263(6) .30140(4) .02117(10) Uani d . 1 . . Cl
Cl4 .24484(4) -.07610(6) .39974(4) .02573(11) Uani d . 1 . . Cl
N1 .37182(15) .5511(2) .53957(14) .0223(4) Uani d . 1 . . N
N2 .28448(12) .37208(18) .38125(11) .0151(3) Uani d . 1 . . N
N3 .17053(12) .5575(2) .23638(12) .0181(3) Uani d . 1 . . N
N4 .11663(14) .5076(2) .38315(14) .0210(3) Uani d . 1 . . N
N5 .41223(15) .2538(2) .54696(13) .0236(4) Uani d . 1 . . N
C1 .35440(14) .3930(2) .49044(14) .0156(3) Uani d . 1 . . C
C2 .19093(14) .4857(2) .33386(13) .0144(3) Uani d . 1 . . C
C3 .05951(18) .6452(3) .17234(17) .0310(5) Uani d . 1 . . C
H3A -.0031 .5759 .1765 .047 Uiso calc R 1 . . H
H3B .0499 .6557 .0961 .047 Uiso calc R 1 . . H
H3C .0590 .7615 .2024 .047 Uiso calc R 1 . . H
C4 .26062(18) .5749(3) .19237(16) .0280(4) Uani d . 1 . . C
H4A .3297 .5144 .2405 .042 Uiso calc R 1 . . H
H4B .2777 .6985 .1882 .042 Uiso calc R 1 . . H
H4C .2337 .5233 .1194 .042 Uiso calc R 1 . . H
H11A .408(3) .560(4) .612(3) .080 Uiso d . 1 . . H
H11B .349(3) .641(4) .508(3) .080 Uiso d . 1 . . H
H14A .130(3) .455(4) .443(3) .080 Uiso d . 1 . . H
H14B .071(3) .590(4) .363(3) .080 Uiso d . 1 . . H
H15A .393(3) .157(4) .521(3) .080 Uiso d . 1 . . H
H15B .464(3) .268(4) .619(2) .080 Uiso d . 1 . . H

loop_
_atom_site_aniso_label
_atom_site_aniso_U_11
_atom_site_aniso_U_22
_atom_site_aniso_U_33
_atom_site_aniso_U_12
_atom_site_aniso_U_13
_atom_site_aniso_U_23
Zn1 .01686(11) .01453(11) .01636(11) .00090(8) .00607(8) -.00130(8)
Cl2 .0184(2) .0303(3) .0166(2) -.00188(19) .00421(17) -.00273(18)
Cl3 .0171(2) .0266(2) .0195(2) .00454(18) .00692(16) .00075(18)
Cl4 .0347(3) .0171(2) .0251(2) -.0039(2) .0115(2) .00226(18)
N1 .0289(9) .0171(8) .0167(8) -.0012(7) .0045(7) -.0016(6)
N2 .0179(7) .0116(7) .0135(7) .0021(6) .0038(6) .0001(6)
N3 .0199(7) .0158(8) .0166(7) .0025(6) .0052(6) .0029(6)
N4 .0196(8) .0235(9) .0222(8) .0015(7) .0110(7) .0011(7)
N5 .0286(9) .0198(9) .0167(8) .0066(7) .0028(7) .0020(7)
C1 .0143(8) .0182(9) .0146(8) .0000(7) .0060(6) .0009(7)
C2 .0141(8) .0100(8) .0179(8) -.0029(7) .0050(7) -.0025(7)
C3 .0276(11) .0291(11) .0278(11) .0085(9) .0018(8) .0081(9)
C4 .0353(11) .0290(11) .0267(10) .0001(9) .0197(9) .0063(9)

loop_
_atom_type_symbol
_atom_type_description
_atom_type_scat_dispersion_real
_atom_type_scat_dispersion_imag
_atom_type_scat_source
C C .0033 .0016 'International Tables Vol C Tables 4.2.6.8 and 6.1.1.4'
H H .0000 .0000 'International Tables Vol C Tables 4.2.6.8 and 6.1.1.4'
N N .0061 .0033 'International Tables Vol C Tables 4.2.6.8 and 6.1.1.4'
Cl Cl .1484 .1585 'International Tables Vol C Tables 4.2.6.8 and 6.1.1.4'
Zn Zn .2839 1.4301 'International Tables Vol C Tables 4.2.6.8 and 6.1.1.4'

loop_
_geom_angle_atom_site_label_1
_geom_angle_atom_site_label_2
_geom_angle_atom_site_label_3
_geom_angle
_geom_angle_publ_flag
N2 Zn1 Cl3 107.05(4) y
N2 Zn1 Cl2 108.45(4) y
Cl3 Zn1 Cl2 116.50(3) y
N2 Zn1 Cl4 104.43(4) y
Cl3 Zn1 Cl4 109.82(3) y
Cl2 Zn1 Cl4 109.86(2) y
C1 N2 C2 118.68(14) y
C1 N2 Zn1 121.78(11) y
C2 N2 Zn1 117.15(11) y
C2 N3 C4 122.38(15) y
C2 N3 C3 121.16(16) y
C4 N3 C3 116.02(15) y
N5 C1 N1 119.29(16) y
N5 C1 N2 118.71(16) y
N1 C1 N2 121.86(15) y
N3 C2 N4 120.89(16) y
N3 C2 N2 119.69(15) y
N4 C2 N2 119.13(15) y
C1 N1 H11A 121(2) ?
C1 N1 H11B 124(2) ?
H11A N1 H11B 116(3) ?
C2 N4 H14A 118(2) ?
C2 N4 H14B 118(2) ?
H14A N4 H14B 122(3) ?
C1 N5 H15A 118(2) ?
C1 N5 H15B 120(2) ?
H15A N5 H15B 121(3) ?
N3 C3 H3A 109.5 ?
N3 C3 H3B 109.5 ?
H3A C3 H3B 109.5 ?
N3 C3 H3C 109.5 ?
H3A C3 H3C 109.5 ?
H3B C3 H3C 109.5 ?
N3 C4 H4A 109.5 ?
N3 C4 H4B 109.5 ?
H4A C4 H4B 109.5 ?
N3 C4 H4C 109.5 ?
H4A C4 H4C 109.5 ?
H4B C4 H4C 109.5 ?

loop_
_geom_bond_atom_site_label_1
_geom_bond_atom_site_label_2
_geom_bond_site_symmetry_2
_geom_bond_distance
_geom_bond_publ_flag
Zn1 N2 . 2.0611(14) y
Zn1 Cl3 . 2.2568(7) y
Zn1 Cl2 . 2.2570(5) y
Zn1 Cl4 . 2.2728(6) y
N1 C1 . 1.328(2) y
N2 C1 . 1.359(2) y
N2 C2 . 1.382(2) y
N3 C2 . 1.314(2) y
N3 C4 . 1.459(2) y
N3 C3 . 1.465(2) y
N4 C2 . 1.334(2) y
N5 C1 . 1.320(2) y
N1 H11A . .88(3) ?
N1 H11B . .78(3) ?
N4 H14A . .83(3) ?
N4 H14B . .81(3) ?
N5 H15A . .80(3) ?
N5 H15B . .92(3) ?
C3 H3A . .9600 ?
C3 H3B . .9600 ?
C3 H3C . .9600 ?
C4 H4A . .9600 ?
C4 H4B . .9600 ?
C4 H4C . .9600 ?

loop_
_geom_torsion_atom_site_label_1
_geom_torsion_atom_site_label_2
_geom_torsion_atom_site_label_3
_geom_torsion_atom_site_label_4
_geom_torsion
_geom_torsion_publ_flag
Zn1 N2 C1 N5 -8.2(2) y
Zn1 N2 C1 N1 167.41(13) y
Zn1 N2 C2 N4 111.06(16) y
Zn1 N2 C2 N3 -62.77(19) y
Cl4 Zn1 N2 C2 -107.20(12) y
Cl2 Zn1 N2 C2 9.91(13) y
Cl3 Zn1 N2 C2 136.37(11) y
C4 N3 C2 N4 164.46(17) y
C3 N3 C2 N4 -7.6(3) y
N3 C2 N2 C1 134.46(17) y
N1 C1 N2 C2 -30.7(2) y
N5 C1 N2 C2 153.77(16) y
N3 C2 N4 N2 173.8(3) y
N2 C1 N1 N5 -175.5(3) y
